data_7053698
loop_
_publ_author_name
'Blondeau, Pascal'
'Benet-Buchholz, Jordi'
'de Mendoza, Javier'

_publ_section_title
;
 Enthalpy driven nitrate complexation by guanidinium-based macrocycles
;
_journal_issue 5
_journal_name_full 'New Journal of Chemistry'
_journal_page_first 736
_journal_paper_doi 10.1039/b616409a
_journal_volume 31
_journal_year 2007
_chemical_absolute_configuration rmad
_chemical_formula_sum 'C29 H40 N8 O5 S2'
_chemical_formula_weight 644.81
_chemical_name_systematic
;

?

;
_space_group_IT_number 4
_symmetry_cell_setting monoclinic
_symmetry_space_group_name_Hall 'P 2yb'
_symmetry_space_group_name_H-M 'P 1 21 1'
_atom_sites_solution_hydrogens geom
_atom_sites_solution_primary direct
_atom_sites_solution_secondary difmap
_audit_creation_method SHELXL-97
_cell_angle_alpha 90.00
_cell_angle_beta 96.649(2)
_cell_angle_gamma 90.00
_cell_formula_units_Z 2
_cell_length_a 12.8416(10)
_cell_length_b 8.7033(7)
_cell_length_c 13.7476(11)
_cell_measurement_reflns_used 6993
_cell_measurement_temperature 100(2)
_cell_measurement_theta_max 39.48
_cell_measurement_theta_min 2.78
_cell_volume 1526.2(2)
_computing_cell_refinement 'Bruker-Nonius Apex v1.0-22 2002'
_computing_data_collection 'Bruker-Nonius Apex v1.0-22 2002'
_computing_data_reduction 'SAINT+ Version 7.06A Bruker-Nonius, 2004'
_computing_molecular_graphics 'Shelxtl Version 6.12 (Sheldrick, 2001)'
_computing_publication_material 'Shelxtl Version 6.12 (Sheldrick, 2001)'
_computing_structure_refinement 'Shelxtl Version 6.12 (Sheldrick, 2001)'
_computing_structure_solution 'Shelxtl Version 6.12 (Sheldrick, 2001)'
_diffrn_ambient_temperature 100(2)
_diffrn_detector_area_resol_mean 512
_diffrn_detector_type '4K CCD area detector APEX II'
_diffrn_measured_fraction_theta_full 0.973
_diffrn_measured_fraction_theta_max 0.973
_diffrn_measurement_device_type 'Kappa 4-axis goniometer bruker-nonius'
_diffrn_measurement_method
;
Fullsphere data collection, phi and omega scans
;
_diffrn_measurement_specimen_support 'magnetic support whith 10 micron nylon fiber cryoloop'
_diffrn_radiation_monochromator 'Multilayer Montel 200 mirrors'
_diffrn_radiation_type MoK\a
_diffrn_radiation_wavelength 0.71073
_diffrn_reflns_av_R_equivalents 0.0406
_diffrn_reflns_av_sigmaI/netI 0.0498
_diffrn_reflns_limit_h_max 21
_diffrn_reflns_limit_h_min -22
_diffrn_reflns_limit_k_max 10
_diffrn_reflns_limit_k_min -15
_diffrn_reflns_limit_l_max 18
_diffrn_reflns_limit_l_min -24
_diffrn_reflns_number 30934
_diffrn_reflns_theta_full 39.51
_diffrn_reflns_theta_max 39.51
_diffrn_reflns_theta_min 2.78
_diffrn_source 'rotating anode X-ray tube'
_diffrn_source_current 90
_diffrn_source_power 50
_diffrn_source_size '3 mm x 0.3 mm fine focus'
_diffrn_source_type 'Bruker-Nonius FR 591'
_exptl_absorpt_coefficient_mu 0.228
_exptl_absorpt_correction_T_max 1.000000
_exptl_absorpt_correction_T_min 0.933502
_exptl_absorpt_correction_type empirical
_exptl_absorpt_process_details
;
SADABS Version 2.1 2003 Bruker-Nonius
Blessing, Acta Cryst. (1995) A51 33-38
;
_exptl_crystal_colour colorless
_exptl_crystal_density_diffrn 1.403
_exptl_crystal_density_method 'not measured'
_exptl_crystal_description Plate
_exptl_crystal_F_000 684
_exptl_crystal_size_max 0.20
_exptl_crystal_size_mid 0.10
_exptl_crystal_size_min 0.02
_refine_diff_density_max 0.558
_refine_diff_density_min -0.499
_refine_diff_density_rms 0.060
_refine_ls_abs_structure_details 'Flack H D (1983), Acta Cryst. A39, 876-881'
_refine_ls_abs_structure_Flack 0.01(2)
_refine_ls_extinction_method none
_refine_ls_goodness_of_fit_ref 1.032
_refine_ls_hydrogen_treatment noref
_refine_ls_matrix_type full
_refine_ls_number_parameters 467
_refine_ls_number_reflns 14681
_refine_ls_number_restraints 1
_refine_ls_restrained_S_all 1.032
_refine_ls_R_factor_all 0.0346
_refine_ls_R_factor_gt 0.0329
_refine_ls_shift/su_max 0.001
_refine_ls_shift/su_mean 0.000
_refine_ls_structure_factor_coef Fsqd
_refine_ls_weighting_details 'calc w=1/[\s^2^(Fo^2^)+(0.0474P)^2^+0.0944P] where P=(Fo^2^+2Fc^2^)/3'
_refine_ls_weighting_scheme calc
_refine_ls_wR_factor_gt 0.0881
_refine_ls_wR_factor_ref 0.0897
_reflns_number_gt 14085
_reflns_number_total 14681
_reflns_threshold_expression >2sigma(I)
_cod_data_source_file b616409asup1.cif
_cod_data_source_block pbl0106_0m
_cod_depositor_comments
;
The following automatic conversions were performed:
'_diffrn_measurement_specimen_suppport' tag replaced with
'_diffrn_measurement_specimen_support'.

Automatic conversion script
Id: cif_correct_tags 1440 2010-10-19 06:21:57Z saulius 

The following automatic conversions were performed:

'_symmetry_cell_setting' value 'Monoclinic' changed to 'monoclinic'
according to /home/saulius/struct/CIF-dictionaries/cif_core.dic
dictionary named 'cif_core.dic' version 2.4.2 from 2011-04-26.

Automatic conversion script
Id: cif_fix_values 1891 2012-01-12 08:04:46Z andrius 
;
_cod_original_sg_symbol_H-M P2(1)
_cod_database_code 7053698

loop_
_symmetry_equiv_pos_as_xyz
'x, y, z'
'-x, y+1/2, -z'

loop_
_atom_site_label
_atom_site_type_symbol
_atom_site_fract_x
_atom_site_fract_y
_atom_site_fract_z
_atom_site_U_iso_or_equiv
_atom_site_adp_type
_atom_site_occupancy
_atom_site_symmetry_multiplicity
_atom_site_calc_flag
_atom_site_refinement_flags
_atom_site_disorder_assembly
_atom_site_disorder_group
S1 S -0.123888(14) 0.61913(2) -0.089171(12) 0.01664(4) Uani 1 1 d . . .
C1 C -0.00383(5) 0.45902(10) 0.21036(5) 0.01473(11) Uani 1 1 d . . .
N1 N -0.06474(5) 0.38847(10) 0.26896(5) 0.01715(11) Uani 1 1 d . . .
O1 O 0.03358(5) 0.33282(10) -0.37983(4) 0.02193(12) Uani 1 1 d . . .
S2 S 0.319049(14) 0.65254(3) 0.301947(13) 0.01850(4) Uani 1 1 d . B .
C2 C -0.16501(6) 0.31691(12) 0.23099(6) 0.01969(13) Uani 1 1 d . . .
H2A H -0.2235 0.3827 0.2472 0.024 Uiso 1 1 calc R . .
H2B H -0.1714 0.2161 0.2632 0.024 Uiso 1 1 calc R . .
N2 N -0.03829(5) 0.48702(10) 0.11616(4) 0.01638(11) Uani 1 1 d . . .
H2 H 0.0097(12) 0.497(2) 0.0784(11) 0.024(4) Uiso 1 1 d . . .
O2 O 0.61713(5) 0.47640(14) 0.13077(7) 0.0361(2) Uani 1 1 d . . .
C3 C -0.17354(6) 0.29429(11) 0.12084(6) 0.01933(13) Uani 1 1 d . . .
H3A H -0.2460 0.2645 0.0955 0.023 Uiso 1 1 calc R . .
H3B H -0.1256 0.2114 0.1048 0.023 Uiso 1 1 calc R . .
N3 N -0.00670(5) 0.46858(10) -0.24480(4) 0.01858(12) Uani 1 1 d . . .
H3 H 0.0099(11) 0.483(2) -0.1851(11) 0.022(3) Uiso 1 1 d . . .
C4 C -0.14454(5) 0.44430(10) 0.07362(5) 0.01608(12) Uani 1 1 d . . .
H4 H -0.1946 0.5263 0.0891 0.019 Uiso 1 1 calc R . .
N4 N 0.14806(5) 0.33283(11) -0.24083(5) 0.02162(13) Uani 1 1 d . B .
H4N H 0.1598(11) 0.358(2) -0.1832(10) 0.017(3) Uiso 1 1 d . . .
C5 C -0.14799(6) 0.43019(11) -0.03744(5) 0.01718(12) Uani 1 1 d . . .
H5A H -0.2175 0.3914 -0.0656 0.021 Uiso 1 1 calc R . .
H5B H -0.0940 0.3564 -0.0538 0.021 Uiso 1 1 calc R . .
N5 N 0.47693(7) 0.5062(2) 0.01485(7) 0.0498(4) Uani 1 1 d . . .
H5 H 0.4117(15) 0.492(3) -0.0004(14) 0.043(5) Uiso 1 1 d . . .
C6 C -0.16948(6) 0.59183(10) -0.21483(5) 0.01589(11) Uani 1 1 d . . .
N6 N 0.44891(5) 0.46890(13) 0.17502(6) 0.02604(17) Uani 1 1 d . . .
H6 H 0.3842(13) 0.494(3) 0.1564(12) 0.029(4) Uiso 1 1 d . . .
C7 C -0.26907(6) 0.64803(11) -0.24879(6) 0.01869(12) Uani 1 1 d . . .
H7A H -0.3107 0.6938 -0.2039 0.022 Uiso 1 1 calc R . .
N7 N 0.09299(5) 0.50813(10) 0.24429(4) 0.01792(12) Uani 1 1 d . . .
H7 H 0.1319(11) 0.538(2) 0.1987(11) 0.021(3) Uiso 1 1 d . . .
C8 C -0.30827(6) 0.63809(11) -0.34750(6) 0.02074(14) Uani 1 1 d . . .
H8 H -0.3770 0.6729 -0.3697 0.025 Uiso 1 1 calc R . .
C9 C -0.24474(7) 0.57624(11) -0.41267(6) 0.02038(13) Uani 1 1 d . . .
H9 H -0.2701 0.5710 -0.4803 0.024 Uiso 1 1 calc R . .
C10 C -0.14461(6) 0.52169(11) -0.38099(5) 0.01914(13) Uani 1 1 d . . .
H10 H -0.1020 0.4821 -0.4272 0.023 Uiso 1 1 calc R . .
C11 C -0.10600(5) 0.52483(10) -0.28091(5) 0.01563(11) Uani 1 1 d . . .
C12 C 0.05720(6) 0.37473(11) -0.29436(5) 0.01662(12) Uani 1 1 d . . .
C13 C 0.22458(7) 0.23705(13) -0.28289(6) 0.02359(16) Uani 1 1 d . . .
H13A H 0.1882 0.1702 -0.3343 0.028 Uiso 1 1 calc R A 1
H13B H 0.2609 0.1703 -0.2314 0.028 Uiso 1 1 calc R A 1
C14 C 0.3086(2) 0.3419(4) -0.3292(2) 0.0225(4) Uani 0.567(3) 1 d P B 1
H14A H 0.3509 0.2749 -0.3676 0.027 Uiso 0.567(3) 1 calc PR B 1
H14B H 0.2702 0.4150 -0.3754 0.027 Uiso 0.567(3) 1 calc PR B 1
C14B C 0.2943(3) 0.3081(4) -0.3454(2) 0.0191(5) Uani 0.433(3) 1 d P B 2
H14C H 0.2530 0.3479 -0.4054 0.023 Uiso 0.433(3) 1 calc PR B 2
H14D H 0.3442 0.2305 -0.3651 0.023 Uiso 0.433(3) 1 calc PR B 2
C15 C 0.38421(14) 0.4343(2) -0.25595(14) 0.0196(3) Uani 0.567(3) 1 d P B 1
H15A H 0.4320 0.4949 -0.2926 0.023 Uiso 0.567(3) 1 calc PR B 1
H15B H 0.3432 0.5072 -0.2204 0.023 Uiso 0.567(3) 1 calc PR B 1
C15B C 0.35501(17) 0.4401(3) -0.29140(17) 0.0191(4) Uani 0.433(3) 1 d P B 2
H15D H 0.3948 0.4951 -0.3382 0.023 Uiso 0.433(3) 1 calc PR B 2
H15C H 0.3041 0.5136 -0.2687 0.023 Uiso 0.433(3) 1 calc PR B 2
C16 C 0.44931(12) 0.3320(2) -0.18189(13) 0.0194(3) Uani 0.567(3) 1 d P B 1
H16A H 0.4696 0.2383 -0.2159 0.023 Uiso 0.567(3) 1 calc PR B 1
H16B H 0.4048 0.2996 -0.1314 0.023 Uiso 0.567(3) 1 calc PR B 1
C16B C 0.43134(15) 0.3903(4) -0.20347(15) 0.0189(4) Uani 0.433(3) 1 d P B 2
H16C H 0.4840 0.3192 -0.2255 0.023 Uiso 0.433(3) 1 calc PR B 2
H16D H 0.3926 0.3350 -0.1560 0.023 Uiso 0.433(3) 1 calc PR B 2
C17 C 0.54941(11) 0.4079(2) -0.13046(11) 0.0226(3) Uani 0.567(3) 1 d P B 1
H17A H 0.5868 0.3315 -0.0858 0.027 Uiso 0.567(3) 1 calc PR B 1
H17B H 0.5958 0.4341 -0.1807 0.027 Uiso 0.567(3) 1 calc PR B 1
C17B C 0.48702(15) 0.5304(3) -0.15341(13) 0.0246(5) Uani 0.433(3) 1 d P B 2
H17C H 0.5335 0.5757 -0.1984 0.030 Uiso 0.433(3) 1 calc PR B 2
H17D H 0.4336 0.6085 -0.1423 0.030 Uiso 0.433(3) 1 calc PR B 2
C18 C 0.53199(18) 0.5524(3) -0.07177(16) 0.0232(3) Uani 0.567(3) 1 d P B 1
H18A H 0.6001 0.6014 -0.0491 0.028 Uiso 0.567(3) 1 calc PR B 1
H18B H 0.4886 0.6269 -0.1131 0.028 Uiso 0.567(3) 1 calc PR B 1
C18B C 0.55174(19) 0.4961(6) -0.05651(18) 0.0290(7) Uani 0.433(3) 1 d P B 2
H18C H 0.5829 0.3921 -0.0568 0.035 Uiso 0.433(3) 1 calc PR B 2
H18D H 0.6086 0.5724 -0.0424 0.035 Uiso 0.433(3) 1 calc PR B 2
C19 C 0.52140(7) 0.48231(17) 0.10728(7) 0.0313(2) Uani 1 1 d . B .
C20 C 0.47658(6) 0.44733(12) 0.27560(6) 0.02117(14) Uani 1 1 d . B .
C21 C 0.56165(7) 0.35329(14) 0.31016(9) 0.02915(19) Uani 1 1 d . . .
H21 H 0.6021 0.3059 0.2649 0.035 Uiso 1 1 calc R B .
C22 C 0.58722(7) 0.32894(15) 0.40936(10) 0.0329(2) Uani 1 1 d . B .
H22 H 0.6465 0.2677 0.4316 0.039 Uiso 1 1 calc R . .
C23 C 0.52775(8) 0.39242(14) 0.47677(8) 0.0303(2) Uani 1 1 d . . .
H23 H 0.5442 0.3718 0.5447 0.036 Uiso 1 1 calc R B .
C24 C 0.44351(7) 0.48685(13) 0.44404(6) 0.02399(16) Uani 1 1 d . B .
H24 H 0.4031 0.5318 0.4902 0.029 Uiso 1 1 calc R . .
C25 C 0.41734(6) 0.51677(11) 0.34398(5) 0.01842(12) Uani 1 1 d . . .
C26 C 0.21380(6) 0.61624(12) 0.37654(5) 0.02002(13) Uani 1 1 d . . .
H26A H 0.2454 0.5970 0.4446 0.024 Uiso 1 1 calc R B .
H26B H 0.1709 0.7106 0.3772 0.024 Uiso 1 1 calc R . .
C27 C 0.14098(6) 0.48231(11) 0.34462(5) 0.01683(12) Uani 1 1 d . B .
H27 H 0.1812 0.3837 0.3487 0.020 Uiso 1 1 calc R . .
C28 C 0.05402(6) 0.47607(12) 0.41145(5) 0.02016(14) Uani 1 1 d . . .
H28A H 0.0841 0.4456 0.4782 0.024 Uiso 1 1 calc R B .
H28B H 0.0224 0.5793 0.4154 0.024 Uiso 1 1 calc R . .
C29 C -0.02994(7) 0.36198(12) 0.37294(5) 0.02056(14) Uani 1 1 d . B .
H29A H -0.0019 0.2563 0.3818 0.025 Uiso 1 1 calc R . .
H29B H -0.0906 0.3715 0.4109 0.025 Uiso 1 1 calc R . .
N1S N 0.19593(5) 0.46801(10) 0.00138(5) 0.01835(12) Uani 1 1 d . . .
O1S O 0.10023(4) 0.45815(10) -0.02970(4) 0.02039(12) Uani 1 1 d . . .
O2S O 0.22493(5) 0.52620(11) 0.08256(4) 0.02574(15) Uani 1 1 d . . .
O3S O 0.26219(5) 0.41945(14) -0.05164(5) 0.0327(2) Uani 1 1 d . . .

loop_
_atom_site_aniso_label
_atom_site_aniso_U_11
_atom_site_aniso_U_22
_atom_site_aniso_U_33
_atom_site_aniso_U_23
_atom_site_aniso_U_13
_atom_site_aniso_U_12
S1 0.01698(7) 0.01818(9) 0.01445(6) -0.00105(5) 0.00048(5) 0.00036(6)
C1 0.0141(2) 0.0181(3) 0.0122(2) 0.0011(2) 0.00277(17) 0.0009(2)
N1 0.0164(2) 0.0219(3) 0.0137(2) 0.0031(2) 0.00431(17) -0.0003(2)
O1 0.0239(3) 0.0279(4) 0.01360(19) -0.0021(2) 0.00029(17) 0.0028(2)
S2 0.01684(7) 0.02269(10) 0.01535(6) 0.00002(6) -0.00075(5) 0.00111(6)
C2 0.0178(3) 0.0230(4) 0.0190(3) 0.0033(3) 0.0056(2) -0.0030(3)
N2 0.0134(2) 0.0236(3) 0.01217(19) 0.00193(19) 0.00143(15) -0.0022(2)
O2 0.0138(2) 0.0551(6) 0.0404(4) -0.0162(4) 0.0074(2) -0.0049(3)
C3 0.0182(3) 0.0204(4) 0.0196(3) 0.0006(2) 0.0030(2) -0.0026(2)
N3 0.0158(2) 0.0261(4) 0.0132(2) -0.0018(2) -0.00096(16) 0.0036(2)
C4 0.0131(2) 0.0203(3) 0.0149(2) 0.0001(2) 0.00180(18) -0.0001(2)
N4 0.0174(2) 0.0313(4) 0.0158(2) -0.0020(2) 0.00032(18) 0.0054(3)
C5 0.0166(3) 0.0196(3) 0.0150(2) -0.0006(2) 0.00022(19) -0.0012(2)
N5 0.0208(3) 0.1071(13) 0.0229(3) -0.0223(5) 0.0087(3) -0.0259(5)
C6 0.0150(2) 0.0178(3) 0.0144(2) 0.0011(2) -0.00013(18) 0.0001(2)
N6 0.0122(2) 0.0433(5) 0.0228(3) -0.0061(3) 0.00309(19) -0.0004(3)
C7 0.0159(2) 0.0193(3) 0.0203(3) 0.0025(2) -0.0004(2) 0.0010(2)
N7 0.0147(2) 0.0279(4) 0.01111(18) 0.0019(2) 0.00142(15) -0.0020(2)
C8 0.0172(3) 0.0209(4) 0.0225(3) 0.0035(3) -0.0045(2) 0.0004(2)
C9 0.0215(3) 0.0203(4) 0.0175(3) 0.0021(2) -0.0055(2) -0.0011(3)
C10 0.0209(3) 0.0217(4) 0.0140(2) 0.0006(2) -0.0019(2) 0.0001(3)
C11 0.0152(2) 0.0173(3) 0.0138(2) 0.0008(2) -0.00068(18) -0.0005(2)
C12 0.0157(2) 0.0202(3) 0.0139(2) 0.0013(2) 0.00173(18) -0.0001(2)
C13 0.0194(3) 0.0299(5) 0.0216(3) -0.0007(3) 0.0026(2) 0.0059(3)
C14 0.0232(9) 0.0252(13) 0.0198(9) -0.0016(7) 0.0052(7) -0.0013(8)
C14B 0.0202(10) 0.0204(14) 0.0167(10) -0.0024(8) 0.0029(7) -0.0013(8)
C15 0.0210(6) 0.0177(6) 0.0202(7) 0.0016(5) 0.0035(5) -0.0016(5)
C15B 0.0179(7) 0.0227(9) 0.0167(7) 0.0010(6) 0.0020(6) -0.0025(6)
C16 0.0172(5) 0.0188(7) 0.0227(6) 0.0004(5) 0.0043(4) -0.0008(5)
C16B 0.0145(6) 0.0261(12) 0.0165(6) 0.0002(7) 0.0035(5) 0.0008(7)
C17 0.0149(5) 0.0286(8) 0.0247(6) -0.0018(5) 0.0043(4) -0.0008(5)
C17B 0.0185(7) 0.0379(13) 0.0175(7) 0.0000(7) 0.0014(5) -0.0086(7)
C18 0.0212(8) 0.0272(10) 0.0218(7) -0.0030(6) 0.0049(6) -0.0037(6)
C18B 0.0129(8) 0.058(2) 0.0169(8) -0.0039(11) 0.0025(6) -0.0074(10)
C19 0.0145(3) 0.0518(7) 0.0287(4) -0.0179(4) 0.0066(3) -0.0070(4)
C20 0.0120(2) 0.0249(4) 0.0259(3) -0.0035(3) -0.0008(2) -0.0011(2)
C21 0.0136(3) 0.0262(5) 0.0470(5) 0.0005(4) 0.0009(3) 0.0002(3)
C22 0.0172(3) 0.0271(5) 0.0512(6) 0.0079(4) -0.0093(3) -0.0013(3)
C23 0.0263(4) 0.0274(5) 0.0331(4) 0.0061(4) -0.0145(3) -0.0037(3)
C24 0.0257(3) 0.0241(4) 0.0198(3) -0.0005(3) -0.0078(2) -0.0013(3)
C25 0.0153(2) 0.0208(4) 0.0179(2) -0.0016(2) -0.00369(19) -0.0014(2)
C26 0.0186(3) 0.0262(4) 0.0151(2) -0.0037(3) 0.00105(19) 0.0011(3)
C27 0.0170(2) 0.0216(4) 0.0117(2) 0.0006(2) 0.00076(18) 0.0040(2)
C28 0.0214(3) 0.0276(4) 0.0119(2) 0.0015(2) 0.00362(19) 0.0026(3)
C29 0.0221(3) 0.0262(4) 0.0142(2) 0.0051(2) 0.0055(2) 0.0012(3)
N1S 0.0116(2) 0.0289(4) 0.0143(2) 0.0039(2) 0.00059(16) -0.0012(2)
O1S 0.01157(18) 0.0329(4) 0.0162(2) 0.0032(2) -0.00064(15) -0.0004(2)
O2S 0.0186(2) 0.0445(5) 0.0139(2) -0.0057(2) 0.00082(17) -0.0030(3)
O3S 0.0140(2) 0.0629(6) 0.0219(3) -0.0140(3) 0.00438(19) 0.0000(3)

loop_
_atom_type_symbol
_atom_type_description
_atom_type_scat_dispersion_real
_atom_type_scat_dispersion_imag
_atom_type_scat_source
C C 0.0033 0.0016 'International Tables Vol C Tables 4.2.6.8 and 6.1.1.4'
H H 0.0000 0.0000 'International Tables Vol C Tables 4.2.6.8 and 6.1.1.4'
N N 0.0061 0.0033 'International Tables Vol C Tables 4.2.6.8 and 6.1.1.4'
O O 0.0106 0.0060 'International Tables Vol C Tables 4.2.6.8 and 6.1.1.4'
S S 0.1246 0.1234 'International Tables Vol C Tables 4.2.6.8 and 6.1.1.4'

loop_
_geom_angle_atom_site_label_1
_geom_angle_atom_site_label_2
_geom_angle_atom_site_label_3
_geom_angle
C6 S1 C5 101.90(4)
N1 C1 N2 121.00(6)
N1 C1 N7 121.26(6)
N2 C1 N7 117.71(6)
C1 N1 C29 121.79(7)
C1 N1 C2 122.04(6)
C29 N1 C2 115.79(6)
C25 S2 C26 104.35(4)
N1 C2 C3 111.59(6)
C1 N2 C4 121.72(6)
C2 C3 C4 108.72(7)
C12 N3 C11 126.56(6)
N2 C4 C3 108.00(6)
N2 C4 C5 109.66(6)
C3 C4 C5 112.14(7)
C12 N4 C13 121.05(7)
C4 C5 S1 109.22(6)
C19 N5 C18B 112.72(14)
C19 N5 C18 126.83(11)
C18B N5 C18 22.49(15)
C7 C6 C11 120.17(6)
C7 C6 S1 117.66(6)
C11 C6 S1 122.04(5)
C19 N6 C20 123.89(7)
C8 C7 C6 121.10(8)
C1 N7 C27 123.36(6)
C9 C8 C7 118.63(7)
C8 C9 C10 121.38(7)
C9 C10 C11 120.47(7)
N3 C11 C10 122.84(7)
N3 C11 C6 118.99(6)
C10 C11 C6 118.15(7)
O1 C12 N4 122.59(8)
O1 C12 N3 123.10(7)
N4 C12 N3 114.31(6)
C14B C13 N4 118.80(17)
C14B C13 C14 13.98(11)
N4 C13 C14 110.38(14)
C15 C14 C13 116.15(18)
C13 C14B C15B 110.4(2)
C16 C15 C14 112.72(17)
C16B C15B C14B 114.5(2)
C15 C16 C17 114.80(17)
C15B C16B C17B 110.6(2)
C18 C17 C16 115.48(14)
C18B C17B C16B 114.7(3)
N5 C18 C17 107.97(17)
N5 C18B C17B 104.1(2)
O2 C19 N5 123.58(9)
O2 C19 N6 122.85(10)
N5 C19 N6 113.54(8)
N6 C20 C21 120.75(9)
N6 C20 C25 120.37(8)
C21 C20 C25 118.86(9)
C22 C21 C20 120.69(10)
C21 C22 C23 120.92(9)
C22 C23 C24 119.24(9)
C23 C24 C25 121.07(9)
C24 C25 C20 119.17(8)
C24 C25 S2 121.55(7)
C20 C25 S2 119.05(6)
C27 C26 S2 116.21(5)
N7 C27 C26 109.34(7)
N7 C27 C28 108.39(6)
C26 C27 C28 108.70(7)
C29 C28 C27 110.69(7)
N1 C29 C28 111.22(7)
O2S N1S O3S 120.37(6)
O2S N1S O1S 120.85(7)
O3S N1S O1S 118.78(7)

loop_
_geom_bond_atom_site_label_1
_geom_bond_atom_site_label_2
_geom_bond_distance
S1 C6 1.7747(7)
S1 C5 1.8321(9)
C1 N1 1.3356(10)
C1 N2 1.3414(9)
C1 N7 1.3461(10)
N1 C29 1.4658(10)
N1 C2 1.4706(11)
O1 C12 1.2341(9)
S2 C25 1.7761(9)
S2 C26 1.8163(8)
C2 C3 1.5184(11)
N2 C4 1.4688(9)
O2 C19 1.2354(11)
C3 C4 1.5233(13)
N3 C12 1.3907(11)
N3 C11 1.4021(10)
C4 C5 1.5273(10)
N4 C12 1.3554(10)
N4 C13 1.4582(12)
N5 C19 1.3475(15)
N5 C18B 1.453(3)
N5 C18 1.508(2)
C6 C7 1.3980(10)
C6 C11 1.4147(11)
N6 C19 1.3958(12)
N6 C20 1.4000(12)
C7 C8 1.3944(11)
N7 C27 1.4614(9)
C8 C9 1.3883(13)
C9 C10 1.3924(11)
C10 C11 1.4076(10)
C13 C14B 1.449(4)
C13 C14 1.600(3)
C14 C15 1.541(3)
C14B C15B 1.531(4)
C15 C16 1.526(3)
C15B C16B 1.528(3)
C16 C17 1.542(2)
C16B C17B 1.535(3)
C17 C18 1.525(3)
C17B C18B 1.516(3)
C20 C21 1.4032(13)
C20 C25 1.4118(12)
C21 C22 1.3816(17)
C22 C23 1.3825(19)
C23 C24 1.3913(14)
C24 C25 1.4021(11)
C26 C27 1.5267(13)
C27 C28 1.5270(10)
C28 C29 1.5154(14)
N1S O2S 1.2427(9)
N1S O3S 1.2559(10)
N1S O1S 1.2565(8)

loop_
_geom_torsion_atom_site_label_1
_geom_torsion_atom_site_label_2
_geom_torsion_atom_site_label_3
_geom_torsion_atom_site_label_4
_geom_torsion
N2 C1 N1 C29 -177.69(8)
N7 C1 N1 C29 0.48(13)
N2 C1 N1 C2 9.66(13)
N7 C1 N1 C2 -172.17(8)
C1 N1 C2 C3 16.04(12)
C29 N1 C2 C3 -157.02(8)
N1 C1 N2 C4 1.11(13)
N7 C1 N2 C4 -177.13(8)
N1 C2 C3 C4 -49.07(9)
C1 N2 C4 C3 -35.34(10)
C1 N2 C4 C5 -157.81(8)
C2 C3 C4 N2 57.39(8)
C2 C3 C4 C5 178.33(6)
N2 C4 C5 S1 -65.10(8)
C3 C4 C5 S1 174.93(5)
C6 S1 C5 C4 -163.12(5)
C5 S1 C6 C7 100.56(7)
C5 S1 C6 C11 -83.48(7)
C11 C6 C7 C8 0.65(14)
S1 C6 C7 C8 176.70(7)
N1 C1 N7 C27 3.16(13)
N2 C1 N7 C27 -178.61(8)
C6 C7 C8 C9 -2.43(14)
C7 C8 C9 C10 1.38(14)
C8 C9 C10 C11 1.45(14)
C12 N3 C11 C10 -14.89(14)
C12 N3 C11 C6 166.98(8)
C9 C10 C11 N3 178.67(9)
C9 C10 C11 C6 -3.18(13)
C7 C6 C11 N3 -179.64(8)
S1 C6 C11 N3 4.50(11)
C7 C6 C11 C10 2.14(12)
S1 C6 C11 C10 -173.72(7)
C13 N4 C12 O1 1.22(15)
C13 N4 C12 N3 -178.76(9)
C11 N3 C12 O1 2.20(15)
C11 N3 C12 N4 -177.82(9)
C12 N4 C13 C14B 79.78(18)
C12 N4 C13 C14 92.08(14)
C14B C13 C14 C15 -162.1(12)
N4 C13 C14 C15 68.5(2)
N4 C13 C14B C15B 55.9(3)
C14 C13 C14B C15B 0.2(8)
C13 C14 C15 C16 59.1(2)
C13 C14B C15B C16B 65.7(3)
C14 C15 C16 C17 160.50(16)
C14B C15B C16B C17B -179.1(2)
C15 C16 C17 C18 59.90(19)
C15B C16B C17B C18B 171.02(17)
C19 N5 C18 C17 98.6(2)
C18B N5 C18 C17 41.8(4)
C16 C17 C18 N5 67.6(2)
C19 N5 C18B C17B -178.5(2)
C18 N5 C18B C17B -45.1(3)
C16B C17B C18B N5 -86.0(3)
C18B N5 C19 O2 10.6(3)
C18 N5 C19 O2 -9.7(3)
C18B N5 C19 N6 -171.0(2)
C18 N5 C19 N6 168.67(18)
C20 N6 C19 O2 -0.1(2)
C20 N6 C19 N5 -178.46(13)
C19 N6 C20 C21 -37.81(17)
C19 N6 C20 C25 143.94(12)
N6 C20 C21 C22 -178.32(10)
C25 C20 C21 C22 -0.04(15)
C20 C21 C22 C23 2.10(17)
C21 C22 C23 C24 -2.49(17)
C22 C23 C24 C25 0.85(16)
C23 C24 C25 C20 1.16(14)
C23 C24 C25 S2 -173.29(8)
N6 C20 C25 C24 176.73(9)
C21 C20 C25 C24 -1.56(13)
N6 C20 C25 S2 -8.67(12)
C21 C20 C25 S2 173.04(7)
C26 S2 C25 C24 -42.73(8)
C26 S2 C25 C20 142.81(7)
C25 S2 C26 C27 -81.04(6)
C1 N7 C27 C26 -148.29(8)
C1 N7 C27 C28 -29.95(12)
S2 C26 C27 N7 -58.22(8)
S2 C26 C27 C28 -176.37(6)
N7 C27 C28 C29 52.07(10)
C26 C27 C28 C29 170.82(7)
C1 N1 C29 C28 24.00(12)
C2 N1 C29 C28 -162.91(8)
C27 C28 C29 N1 -50.16(10)
